data_7247278
loop_
_publ_author_name
'Li, Guoyan'
'Yang, Xiaofeng'
'Miao, Jinling'
'Cui, Yu'
'Sun, Guoxin'
'Li, Yexin'

_publ_section_title
;
 Substitution position regulating the excitation-dependent
 fluorescence--phosphorescence emission of formylphenylboronic acids for
 single-component white light and anticounterfeiting
;
_journal_issue 38
_journal_name_full CrystEngComm
_journal_page_first 5479
_journal_page_last 5485
_journal_paper_doi 10.1039/D3CE00725A
_journal_volume 25
_journal_year 2023
_chemical_formula_moiety 'C7 H7 B O3'
_chemical_formula_sum 'C7 H7 B O3'
_chemical_formula_weight 149.94
_space_group_crystal_system monoclinic
_space_group_IT_number 14
_space_group_name_Hall '-P 2ybc'
_space_group_name_H-M_alt 'P 1 21/c 1'
_atom_sites_solution_hydrogens mixed
_audit_creation_date 2023-05-30
_audit_creation_method
;
Olex2 1.2
(compiled 2014.09.19 svn.r3010 for OlexSys, GUI svn.r4874)
;
_audit_update_record
;
2023-06-06 deposited with the CCDC.	2023-08-30 downloaded from the CCDC.
;
_cell_angle_alpha 90
_cell_angle_beta 91.986(9)
_cell_angle_gamma 90
_cell_formula_units_Z 4
_cell_length_a 3.889(2)
_cell_length_b 13.249(8)
_cell_length_c 14.043(9)
_cell_measurement_reflns_used 1566
_cell_measurement_temperature 296(2)
_cell_measurement_theta_max 27.13
_cell_measurement_theta_min 2.90
_cell_volume 723.1(7)
_computing_molecular_graphics 'Olex2 (Dolomanov et al., 2009)'
_computing_publication_material 'Olex2 (Dolomanov et al., 2009)'
_computing_structure_refinement 'SHELXL-2016/6 (Sheldrick, 2016)'
_diffrn_ambient_temperature 296(2)
_diffrn_measured_fraction_theta_full 0.976
_diffrn_measured_fraction_theta_max 0.971
_diffrn_measurement_device_type 'Bruker APEX-II CCD'
_diffrn_measurement_method '\f and \w scans'
_diffrn_radiation_type MoK\a
_diffrn_radiation_wavelength 0.71073
_diffrn_reflns_av_unetI/netI 0.0369
_diffrn_reflns_Laue_measured_fraction_full 0.976
_diffrn_reflns_Laue_measured_fraction_max 0.971
_diffrn_reflns_limit_h_max 5
_diffrn_reflns_limit_h_min -5
_diffrn_reflns_limit_k_max 17
_diffrn_reflns_limit_k_min -17
_diffrn_reflns_limit_l_max 18
_diffrn_reflns_limit_l_min 0
_diffrn_reflns_number 1591
_diffrn_reflns_point_group_measured_fraction_full 0.976
_diffrn_reflns_point_group_measured_fraction_max 0.971
_diffrn_reflns_theta_full 25.242
_diffrn_reflns_theta_max 27.515
_diffrn_reflns_theta_min 2.114
_diffrn_standards_number 0
_exptl_absorpt_coefficient_mu 0.105
_exptl_absorpt_correction_type none
_exptl_crystal_colour colourless
_exptl_crystal_density_diffrn 1.377
_exptl_crystal_description block
_exptl_crystal_F_000 312
_exptl_crystal_size_max 0.19
_exptl_crystal_size_mid 0.16
_exptl_crystal_size_min 0.15
_refine_diff_density_max 0.243
_refine_diff_density_min -0.201
_refine_diff_density_rms 0.048
_refine_ls_extinction_method none
_refine_ls_goodness_of_fit_ref 1.154
_refine_ls_hydrogen_treatment mixed
_refine_ls_matrix_type full
_refine_ls_number_parameters 109
_refine_ls_number_reflns 1591
_refine_ls_number_restraints 0
_refine_ls_restrained_S_all 1.154
_refine_ls_R_factor_all 0.0685
_refine_ls_R_factor_gt 0.0562
_refine_ls_shift/su_max 0.000
_refine_ls_shift/su_mean 0.000
_refine_ls_structure_factor_coef Fsqd
_refine_ls_weighting_details 'w=1/[\s^2^(Fo^2^)+(0.1200P)^2^] where P=(Fo^2^+2Fc^2^)/3'
_refine_ls_weighting_scheme calc
_refine_ls_wR_factor_gt 0.1779
_refine_ls_wR_factor_ref 0.1929
_reflns_Friedel_coverage 0.000
_reflns_number_gt 1258
_reflns_number_total 1591
_reflns_threshold_expression 'I > 2\s(I)'
_cod_data_source_file d3ce00725a2.cif
_cod_data_source_block 20230530_0m_tw
_cod_depositor_comments 'Adding full bibliography for 7247278--7247279.cif.'
_cod_original_cell_volume 723.1(8)
_cod_database_code 7247278
_shelx_space_group_comment
;
The symmetry employed for this shelxl refinement is uniquely defined
by the following loop, which should always be used as a source of
symmetry information in preference to the above space-group names.
They are only intended as comments.
;
_shelx_estimated_absorpt_t_max 0.984
_shelx_estimated_absorpt_t_min 0.980
_olex2_refinement_description
;
1. Others
 Fixed Uiso: H1(0.076) H2(0.069) H6(0.063) H7(0.071) H8(0.058)
 Fixed X: H1(0.415927) H2(0.697355) H6(0.97179) H7(0.310604) H8(0.492312)
 Fixed Y: H1(0.667065) H2(0.785979) H6(0.841715) H7(0.508899) H8(0.468736)
 Fixed Z: H1(0.018224) H2(0.112691) H6(0.242999) H7(0.079382) H8(0.231852)
;
_shelx_shelxl_version_number 2016/6
_olex2_submission_special_instructions 'No special instructions were received'

loop_
_space_group_symop_operation_xyz
'x, y, z'
'-x, y+1/2, -z+1/2'
'-x, -y, -z'
'x, -y-1/2, z-1/2'

loop_
_atom_site_label
_atom_site_type_symbol
_atom_site_fract_x
_atom_site_fract_y
_atom_site_fract_z
_atom_site_U_iso_or_equiv
_atom_site_adp_type
_atom_site_occupancy
_atom_site_site_symmetry_order
_atom_site_calc_flag
_atom_site_refinement_flags_posn
_atom_site_refinement_flags_adp
_atom_site_refinement_flags_occupancy
_atom_site_disorder_assembly
_atom_site_disorder_group
O1 O 0.9774(5) 0.61490(11) 0.44148(9) 0.0609(5) Uani 1 1 d . . . . .
O2 O 0.7539(5) 0.46112(11) 0.38669(11) 0.0618(5) Uani 1 1 d . . . . .
O3 O 1.0449(5) 0.78965(12) 0.36181(12) 0.0703(6) Uani 1 1 d . . . . .
C1 C 0.4870(6) 0.6511(2) 0.08033(14) 0.0633(7) Uani 1 1 d . . . . .
H1 H 0.415927 0.667065 0.018224 0.076 Uiso 1 1 calc R U . . .
C2 C 0.6558(6) 0.72208(19) 0.13718(14) 0.0571(6) Uani 1 1 d . . . . .
H2 H 0.697355 0.785979 0.112691 0.069 Uiso 1 1 calc R U . . .
C3 C 0.7653(5) 0.69956(14) 0.23085(12) 0.0417(5) Uani 1 1 d . . . . .
C4 C 0.7068(5) 0.60231(13) 0.26905(12) 0.0390(5) Uani 1 1 d . . . . .
C6 C 0.9389(6) 0.78442(15) 0.27985(15) 0.0525(5) Uani 1 1 d . . . . .
H6 H 0.971790 0.841715 0.242999 0.063 Uiso 1 1 calc R U . . .
C7 C 0.4258(6) 0.55695(19) 0.11675(14) 0.0590(6) Uani 1 1 d . . . . .
H7 H 0.310604 0.508899 0.079382 0.071 Uiso 1 1 calc R U . . .
C8 C 0.5349(5) 0.53323(16) 0.20894(13) 0.0482(5) Uani 1 1 d . . . . .
H8 H 0.492312 0.468736 0.231852 0.058 Uiso 1 1 calc R U . . .
B1 B 0.8193(6) 0.55983(16) 0.37129(13) 0.0435(5) Uani 1 1 d . . . . .
H1D H 1.005(7) 0.680(2) 0.423(2) 0.079(8) Uiso 1 1 d . . . . .
H2D H 0.800(8) 0.444(3) 0.440(3) 0.106(12) Uiso 1 1 d . . . . .

loop_
_atom_site_aniso_label
_atom_site_aniso_U_11
_atom_site_aniso_U_22
_atom_site_aniso_U_33
_atom_site_aniso_U_23
_atom_site_aniso_U_13
_atom_site_aniso_U_12
O1 0.1047(14) 0.0398(8) 0.0371(7) 0.0036(5) -0.0160(7) -0.0068(7)
O2 0.1007(13) 0.0408(8) 0.0429(8) 0.0055(6) -0.0130(8) -0.0064(7)
O3 0.1056(14) 0.0442(8) 0.0599(10) 0.0012(7) -0.0146(9) -0.0105(8)
C1 0.0631(14) 0.0919(17) 0.0343(9) 0.0057(10) -0.0064(8) 0.0214(12)
C2 0.0633(14) 0.0645(14) 0.0437(11) 0.0169(9) 0.0030(9) 0.0189(10)
C3 0.0432(10) 0.0455(10) 0.0365(8) 0.0032(7) 0.0032(7) 0.0118(8)
C4 0.0423(10) 0.0408(9) 0.0342(8) -0.0023(6) 0.0024(7) 0.0079(7)
C6 0.0623(13) 0.0374(10) 0.0579(12) 0.0092(8) 0.0040(9) 0.0041(9)
C7 0.0537(12) 0.0797(16) 0.0429(10) -0.0138(10) -0.0074(8) 0.0071(11)
C8 0.0503(11) 0.0527(11) 0.0415(10) -0.0055(8) 0.0000(8) 0.0049(9)
B1 0.0560(13) 0.0388(10) 0.0356(9) 0.0019(7) -0.0002(8) 0.0038(9)

loop_
_atom_type_symbol
_atom_type_description
_atom_type_scat_dispersion_real
_atom_type_scat_dispersion_imag
_atom_type_scat_source
C C 0.0033 0.0016 'International Tables Vol C Tables 4.2.6.8 and 6.1.1.4'
H H 0.0000 0.0000 'International Tables Vol C Tables 4.2.6.8 and 6.1.1.4'
O O 0.0106 0.0060 'International Tables Vol C Tables 4.2.6.8 and 6.1.1.4'
B B 0.0013 0.0007 'International Tables Vol C Tables 4.2.6.8 and 6.1.1.4'

loop_
_geom_angle_atom_site_label_1
_geom_angle_atom_site_label_2
_geom_angle_atom_site_label_3
_geom_angle
_geom_angle_site_symmetry_1
_geom_angle_site_symmetry_3
_geom_angle_publ_flag
B1 O1 H1D 111.3(18) . . ?
B1 O2 H2D 113(3) . . ?
C2 C1 H1 120.4 . . ?
C7 C1 H1 120.4 . . ?
C7 C1 C2 119.17(18) . . ?
C1 C2 H2 119.3 . . ?
C1 C2 C3 121.3(2) . . ?
C3 C2 H2 119.3 . . ?
C2 C3 C4 120.11(19) . . ?
C2 C3 C6 113.36(18) . . ?
C4 C3 C6 126.53(17) . . ?
C3 C4 B1 128.40(16) . . ?
C8 C4 C3 116.48(17) . . ?
C8 C4 B1 115.10(18) . . ?
O3 C6 C3 128.63(18) . . ?
O3 C6 H6 115.7 . . ?
C3 C6 H6 115.7 . . ?
C1 C7 H7 119.9 . . ?
C1 C7 C8 120.2(2) . . ?
C8 C7 H7 119.9 . . ?
C4 C8 H8 118.6 . . ?
C7 C8 C4 122.7(2) . . ?
C7 C8 H8 118.6 . . ?
O1 B1 C4 124.72(18) . . ?
O2 B1 O1 119.17(16) . . ?
O2 B1 C4 116.10(16) . . ?

loop_
_geom_bond_atom_site_label_1
_geom_bond_atom_site_label_2
_geom_bond_distance
_geom_bond_site_symmetry_2
_geom_bond_publ_flag
O1 B1 1.357(2) . ?
O1 H1D 0.91(3) . ?
O2 B1 1.351(3) . ?
O2 H2D 0.79(4) . ?
O3 C6 1.211(3) . ?
C1 H1 0.9300 . ?
C1 C2 1.384(4) . ?
C1 C7 1.372(4) . ?
C2 H2 0.9300 . ?
C2 C3 1.401(2) . ?
C3 C4 1.417(3) . ?
C3 C6 1.470(3) . ?
C4 C8 1.399(3) . ?
C4 B1 1.589(3) . ?
C6 H6 0.9300 . ?
C7 H7 0.9300 . ?
C7 C8 1.385(3) . ?
C8 H8 0.9300 . ?

loop_
_geom_torsion_atom_site_label_1
_geom_torsion_atom_site_label_2
_geom_torsion_atom_site_label_3
_geom_torsion_atom_site_label_4
_geom_torsion
_geom_torsion_site_symmetry_1
_geom_torsion_site_symmetry_2
_geom_torsion_site_symmetry_3
_geom_torsion_site_symmetry_4
_geom_torsion_publ_flag
C1 C2 C3 C4 0.5(3) . . . . ?
C1 C2 C3 C6 -179.92(19) . . . . ?
C1 C7 C8 C4 0.6(3) . . . . ?
C2 C1 C7 C8 -0.6(3) . . . . ?
C2 C3 C4 C8 -0.6(3) . . . . ?
C2 C3 C4 B1 177.76(17) . . . . ?
C2 C3 C6 O3 175.8(2) . . . . ?
C3 C4 C8 C7 0.0(3) . . . . ?
C3 C4 B1 O1 4.1(3) . . . . ?
C3 C4 B1 O2 -174.88(19) . . . . ?
C4 C3 C6 O3 -4.7(4) . . . . ?
C6 C3 C4 C8 179.94(18) . . . . ?
C6 C3 C4 B1 -1.7(3) . . . . ?
C7 C1 C2 C3 0.1(3) . . . . ?
C8 C4 B1 O1 -177.57(19) . . . . ?
C8 C4 B1 O2 3.5(3) . . . . ?
B1 C4 C8 C7 -178.53(18) . . . . ?
